data_2202136
loop_
_publ_author_name
'Masui, Dai'
'Yamaguchi, Motowo'
'Yamagishi, Takamichi'

_publ_section_title
;
 <i>trans</i>(<i>Cl,N</i>~amino~)-Chloro(dimethyl
 sulfoxide-\k<i>S</i>)[tris(2-pyridylmethyl)amine-\k^4^<i>N</i>]ruthenium(II)
 trichlorotris(dimethyl sulfoxide-\k<i>S</i>)ruthenate(II)
;
_journal_issue 6
_journal_name_full 'Acta Crystallographica Section E'
_journal_page_first m308
_journal_page_last m309
_journal_paper_doi 10.1107/S1600536803009395
_journal_volume 59
_journal_year 2003
_chemical_formula_iupac '[Ru Cl (C18 H18 N4) (C2 H6 O S)] [Ru Cl3 (C2 H6 O S)3]'
_chemical_formula_moiety 'C20 H24 Cl N4 O Ru S 1+, C6 H18 Cl3 O3 Ru S3 1-'
_chemical_formula_sum 'C26 H42 Cl4 N4 O4 Ru2 S4'
_chemical_formula_weight 946.82
_chemical_name_systematic ?
_space_group_IT_number 2
_symmetry_cell_setting triclinic
_symmetry_space_group_name_Hall '-P 1'
_symmetry_space_group_name_H-M 'P -1'
_atom_sites_solution_hydrogens geom
_atom_sites_solution_primary direct
_atom_sites_solution_secondary difmap
_audit_creation_method SHELXL-97
_cell_angle_alpha 114.362(3)
_cell_angle_beta 96.804(3)
_cell_angle_gamma 105.610(3)
_cell_formula_units_Z 2
_cell_length_a 10.1817(18)
_cell_length_b 14.221(2)
_cell_length_c 14.664(3)
_cell_measurement_reflns_used 965
_cell_measurement_temperature 173(2)
_cell_measurement_theta_max 23.266
_cell_measurement_theta_min 2.985
_cell_volume 1798.0(6)
_computing_cell_refinement SMART
_computing_data_collection 'SMART (Bruker, 1997)'
_computing_data_reduction 'SAINT (Bruker, 1997)'
_computing_molecular_graphics SHELXTL
_computing_publication_material SHELXTL
_computing_structure_refinement SHELXTL
_computing_structure_solution 'SHELXTL (Bruker, 1997)'
_diffrn_ambient_temperature 173(2)
_diffrn_detector_area_resol_mean 66
_diffrn_measured_fraction_theta_full 0.987
_diffrn_measured_fraction_theta_max 0.987
_diffrn_measurement_device_type 'Bruker SMART CCD area-detector'
_diffrn_measurement_method '\f and \w'
_diffrn_radiation_monochromator graphite
_diffrn_radiation_source 'fine-focus sealed tube'
_diffrn_radiation_type MoK\a
_diffrn_radiation_wavelength 0.71073
_diffrn_reflns_av_R_equivalents 0.0171
_diffrn_reflns_av_sigmaI/netI 0.0381
_diffrn_reflns_limit_h_max 11
_diffrn_reflns_limit_h_min -11
_diffrn_reflns_limit_k_max 14
_diffrn_reflns_limit_k_min -15
_diffrn_reflns_limit_l_max 16
_diffrn_reflns_limit_l_min -9
_diffrn_reflns_number 8007
_diffrn_reflns_theta_full 23.29
_diffrn_reflns_theta_max 23.29
_diffrn_reflns_theta_min 1.68
_diffrn_standards_decay_% 0.79
_diffrn_standards_interval_time 14
_diffrn_standards_number 8007
_exptl_absorpt_coefficient_mu 1.407
_exptl_absorpt_correction_type none
_exptl_crystal_colour yellow
_exptl_crystal_density_diffrn 1.749
_exptl_crystal_density_method 'not measured'
_exptl_crystal_description block
_exptl_crystal_F_000 956
_exptl_crystal_size_max 0.2
_exptl_crystal_size_mid 0.1
_exptl_crystal_size_min 0.08
_refine_diff_density_max 0.610
_refine_diff_density_min -0.405
_refine_ls_extinction_method none
_refine_ls_goodness_of_fit_ref 0.977
_refine_ls_hydrogen_treatment constr
_refine_ls_matrix_type full
_refine_ls_number_parameters 405
_refine_ls_number_reflns 5113
_refine_ls_number_restraints 0
_refine_ls_restrained_S_all 0.977
_refine_ls_R_factor_all 0.0313
_refine_ls_R_factor_gt 0.0268
_refine_ls_shift/su_max 0.001
_refine_ls_shift/su_mean 0.000
_refine_ls_structure_factor_coef Fsqd
_refine_ls_weighting_details 'calc w = 1/[\s^2^(Fo^2^)+(0.0351P)^2^] where P = (Fo^2^+2Fc^2^)/3'
_refine_ls_weighting_scheme calc
_refine_ls_wR_factor_gt 0.0645
_refine_ls_wR_factor_ref 0.0659
_reflns_number_gt 4463
_reflns_number_total 5113
_reflns_threshold_expression I>2\s(I)
_cod_data_source_file ob6241.cif
_cod_data_source_block I
_cod_original_cell_volume 1798.1(5)
_cod_database_code 2202136
_cod_database_fobs_code 2202136

loop_
_symmetry_equiv_pos_as_xyz
'x, y, z'
'-x, -y, -z'

loop_
_atom_site_label
_atom_site_fract_x
_atom_site_fract_y
_atom_site_fract_z
_atom_site_U_iso_or_equiv
_atom_site_adp_type
_atom_site_calc_flag
_atom_site_refinement_flags
_atom_site_occupancy
_atom_site_disorder_assembly
_atom_site_disorder_group
_atom_site_type_symbol
Ru1 0.94404(3) 0.26718(2) 0.19393(2) 0.01765(9) Uani d . 1 . . Ru
Ru2 0.64713(3) 0.77621(2) 0.27378(2) 0.02115(9) Uani d . 1 . . Ru
Cl1 0.99931(10) 0.43392(7) 0.17406(7) 0.0280(2) Uani d . 1 . . Cl
Cl2 0.87081(10) 0.89068(7) 0.27084(8) 0.0301(2) Uani d . 1 . . Cl
Cl3 0.57378(10) 0.70663(8) 0.08719(7) 0.0337(2) Uani d . 1 . . Cl
Cl4 0.55015(10) 0.92113(8) 0.29152(8) 0.0347(2) Uani d . 1 . . Cl
S1 0.95539(9) 0.17457(7) 0.03095(7) 0.0219(2) Uani d . 1 . . S
S2 0.43425(10) 0.65979(7) 0.25802(8) 0.0276(2) Uani d . 1 . . S
S3 0.71379(10) 0.86161(7) 0.44985(7) 0.0286(2) Uani d . 1 . . S
S4 0.74849(10) 0.64883(7) 0.25982(7) 0.0251(2) Uani d . 1 . . S
N1 1.1529(3) 0.2938(2) 0.2560(2) 0.0183(6) Uani d . 1 . . N
N2 0.9007(3) 0.3445(2) 0.3380(2) 0.0185(6) Uani d . 1 . . N
N3 0.7268(3) 0.2039(2) 0.1430(2) 0.0217(7) Uani d . 1 . . N
N4 0.9127(3) 0.1408(2) 0.2340(2) 0.0192(6) Uani d . 1 . . N
O1 0.8887(3) 0.05295(18) -0.02215(18) 0.0289(6) Uani d . 1 . . O
O2 0.4046(3) 0.6436(2) 0.3474(2) 0.0371(7) Uani d . 1 . . O
O3 0.7967(3) 0.8213(2) 0.5049(2) 0.0395(7) Uani d . 1 . . O
O4 0.6809(3) 0.5612(2) 0.2865(2) 0.0400(7) Uani d . 1 . . O
C1 1.2675(4) 0.3843(3) 0.2914(3) 0.0224(8) Uani d . 1 . . C
H1 1.2570 0.4473 0.2880 0.027 Uiso calc R 1 . . H
C2 1.4001(4) 0.3905(3) 0.3328(3) 0.0300(9) Uani d . 1 . . C
H2 1.4796 0.4560 0.3566 0.036 Uiso calc R 1 . . H
C3 1.4146(4) 0.3001(3) 0.3388(3) 0.0344(10) Uani d . 1 . . C
H3 1.5048 0.3020 0.3670 0.041 Uiso calc R 1 . . H
C4 1.2976(4) 0.2065(3) 0.3036(3) 0.0289(9) Uani d . 1 . . C
H4 1.3066 0.1436 0.3081 0.035 Uiso calc R 1 . . H
C5 1.1686(4) 0.2041(3) 0.2623(3) 0.0205(8) Uani d . 1 . . C
C6 1.0357(4) 0.1031(3) 0.2176(3) 0.0224(8) Uani d . 1 . . C
H6A 1.0238 0.0581 0.1426 0.027 Uiso calc R 1 . . H
H6B 1.0420 0.0573 0.2525 0.027 Uiso calc R 1 . . H
C7 0.8652(4) 0.4347(3) 0.3703(3) 0.0247(8) Uani d . 1 . . C
H7 0.8818 0.4780 0.3350 0.030 Uiso calc R 1 . . H
C8 0.8056(4) 0.4677(3) 0.4527(3) 0.0278(9) Uani d . 1 . . C
H8 0.7851 0.5338 0.4753 0.033 Uiso calc R 1 . . H
C9 0.7766(4) 0.4028(3) 0.5015(3) 0.0298(9) Uani d . 1 . . C
H9 0.7340 0.4230 0.5576 0.036 Uiso calc R 1 . . H
C10 0.8099(4) 0.3082(3) 0.4679(3) 0.0273(9) Uani d . 1 . . C
H10 0.7912 0.2626 0.5009 0.033 Uiso calc R 1 . . H
C11 0.8710(3) 0.2806(3) 0.3858(3) 0.0204(8) Uani d . 1 . . C
C12 0.9146(4) 0.1819(3) 0.3467(3) 0.0243(8) Uani d . 1 . . C
H12A 0.8496 0.1225 0.3557 0.029 Uiso calc R 1 . . H
H12B 1.0110 0.2012 0.3878 0.029 Uiso calc R 1 . . H
C13 0.6383(4) 0.2505(3) 0.1193(3) 0.0265(9) Uani d . 1 . . C
H13 0.6770 0.3179 0.1170 0.032 Uiso calc R 1 . . H
C14 0.4936(4) 0.2042(3) 0.0981(3) 0.0298(9) Uani d . 1 . . C
H14 0.4337 0.2375 0.0787 0.036 Uiso calc R 1 . . H
C15 0.4375(4) 0.1092(3) 0.1054(3) 0.0295(9) Uani d . 1 . . C
H15 0.3382 0.0767 0.0927 0.035 Uiso calc R 1 . . H
C16 0.5273(4) 0.0610(3) 0.1317(3) 0.0246(8) Uani d . 1 . . C
H16 0.4903 -0.0039 0.1386 0.030 Uiso calc R 1 . . H
C17 0.6703(4) 0.1079(3) 0.1477(3) 0.0209(8) Uani d . 1 . . C
C18 0.7732(4) 0.0544(3) 0.1653(3) 0.0231(8) Uani d . 1 . . C
H18A 0.7354 0.0081 0.1980 0.028 Uiso calc R 1 . . H
H18B 0.7859 0.0063 0.0980 0.028 Uiso calc R 1 . . H
C19 1.1303(4) 0.2057(3) 0.0150(3) 0.0311(9) Uani d . 1 . . C
H19A 1.1841 0.1764 0.0496 0.047 Uiso calc R 1 . . H
H19B 1.1767 0.2858 0.0458 0.047 Uiso calc R 1 . . H
H19C 1.1263 0.1720 -0.0590 0.047 Uiso calc R 1 . . H
C20 0.8780(5) 0.2169(3) -0.0542(3) 0.0407(11) Uani d . 1 . . C
H20A 0.8891 0.1768 -0.1237 0.061 Uiso calc R 1 . . H
H20B 0.9251 0.2963 -0.0283 0.061 Uiso calc R 1 . . H
H20C 0.7773 0.2009 -0.0572 0.061 Uiso calc R 1 . . H
C21 0.3902(4) 0.5250(3) 0.1532(3) 0.0373(10) Uani d . 1 . . C
H21A 0.4479 0.4872 0.1716 0.056 Uiso calc R 1 . . H
H21B 0.4084 0.5308 0.0912 0.056 Uiso calc R 1 . . H
H21C 0.2900 0.4831 0.1391 0.056 Uiso calc R 1 . . H
C22 0.2927(4) 0.6932(4) 0.2111(4) 0.0542(13) Uani d . 1 . . C
H22A 0.2024 0.6380 0.2002 0.081 Uiso calc R 1 . . H
H22B 0.3003 0.6938 0.1453 0.081 Uiso calc R 1 . . H
H22C 0.2976 0.7662 0.2620 0.081 Uiso calc R 1 . . H
C23 0.5703(4) 0.8760(3) 0.5071(3) 0.0373(10) Uani d . 1 . . C
H23A 0.5147 0.8050 0.5015 0.056 Uiso calc R 1 . . H
H23B 0.5100 0.8999 0.4707 0.056 Uiso calc R 1 . . H
H23C 0.6074 0.9310 0.5803 0.056 Uiso calc R 1 . . H
C24 0.8108(5) 1.0056(3) 0.4998(3) 0.0449(11) Uani d . 1 . . C
H24A 0.8408 1.0404 0.5757 0.067 Uiso calc R 1 . . H
H24B 0.7505 1.0402 0.4785 0.067 Uiso calc R 1 . . H
H24C 0.8941 1.0149 0.4725 0.067 Uiso calc R 1 . . H
C25 0.7701(5) 0.5813(3) 0.1329(3) 0.0432(11) Uani d . 1 . . C
H25A 0.8282 0.5363 0.1326 0.065 Uiso calc R 1 . . H
H25B 0.8167 0.6365 0.1124 0.065 Uiso calc R 1 . . H
H25C 0.6773 0.5339 0.0839 0.065 Uiso calc R 1 . . H
C26 0.9288(4) 0.7058(3) 0.3312(3) 0.0351(10) Uani d . 1 . . C
H26A 0.9354 0.7422 0.4056 0.053 Uiso calc R 1 . . H
H26B 0.9822 0.7598 0.3117 0.053 Uiso calc R 1 . . H
H26C 0.9681 0.6468 0.3157 0.053 Uiso calc R 1 . . H

loop_
_atom_site_aniso_label
_atom_site_aniso_U_11
_atom_site_aniso_U_22
_atom_site_aniso_U_33
_atom_site_aniso_U_12
_atom_site_aniso_U_13
_atom_site_aniso_U_23
Ru1 0.01933(17) 0.01801(16) 0.02149(17) 0.00828(13) 0.00947(13) 0.01239(13)
Ru2 0.02429(18) 0.02137(17) 0.02435(18) 0.00811(14) 0.00873(13) 0.01590(14)
Cl1 0.0309(5) 0.0255(5) 0.0403(6) 0.0135(4) 0.0167(4) 0.0229(5)
Cl2 0.0286(5) 0.0267(5) 0.0422(6) 0.0076(4) 0.0125(4) 0.0230(5)
Cl3 0.0358(6) 0.0466(6) 0.0275(5) 0.0129(5) 0.0100(4) 0.0256(5)
Cl4 0.0400(6) 0.0363(5) 0.0487(6) 0.0217(5) 0.0218(5) 0.0310(5)
S1 0.0229(5) 0.0245(5) 0.0226(5) 0.0091(4) 0.0094(4) 0.0136(4)
S2 0.0272(5) 0.0295(5) 0.0327(6) 0.0079(4) 0.0106(4) 0.0209(5)
S3 0.0364(6) 0.0264(5) 0.0247(5) 0.0112(5) 0.0089(4) 0.0131(4)
S4 0.0296(5) 0.0220(5) 0.0281(5) 0.0098(4) 0.0074(4) 0.0153(4)
N1 0.0219(17) 0.0181(15) 0.0159(16) 0.0061(14) 0.0076(13) 0.0085(13)
N2 0.0170(16) 0.0172(15) 0.0192(16) 0.0038(13) 0.0052(13) 0.0078(13)
N3 0.0228(17) 0.0252(16) 0.0208(17) 0.0100(14) 0.0091(13) 0.0122(14)
N4 0.0202(17) 0.0180(15) 0.0243(17) 0.0080(13) 0.0087(13) 0.0126(14)
O1 0.0293(15) 0.0252(14) 0.0273(15) 0.0059(12) 0.0104(12) 0.0092(12)
O2 0.0477(18) 0.0333(15) 0.0301(16) 0.0061(14) 0.0182(14) 0.0173(13)
O3 0.0516(19) 0.0447(17) 0.0269(16) 0.0223(15) 0.0064(13) 0.0185(14)
O4 0.0423(18) 0.0350(16) 0.058(2) 0.0143(14) 0.0147(15) 0.0348(15)
C1 0.026(2) 0.0186(19) 0.022(2) 0.0044(17) 0.0095(17) 0.0098(16)
C2 0.021(2) 0.029(2) 0.028(2) -0.0037(18) 0.0014(17) 0.0112(19)
C3 0.023(2) 0.048(3) 0.037(3) 0.011(2) 0.0022(18) 0.025(2)
C4 0.029(2) 0.038(2) 0.035(2) 0.0154(19) 0.0122(18) 0.028(2)
C5 0.026(2) 0.0240(19) 0.019(2) 0.0112(17) 0.0119(16) 0.0137(17)
C6 0.023(2) 0.0199(19) 0.028(2) 0.0115(16) 0.0095(17) 0.0117(17)
C7 0.023(2) 0.023(2) 0.031(2) 0.0091(17) 0.0079(17) 0.0144(18)
C8 0.027(2) 0.023(2) 0.028(2) 0.0103(18) 0.0116(18) 0.0057(18)
C9 0.030(2) 0.032(2) 0.022(2) 0.0100(19) 0.0117(18) 0.0066(18)
C10 0.029(2) 0.030(2) 0.024(2) 0.0060(18) 0.0099(18) 0.0155(18)
C11 0.0172(19) 0.0207(19) 0.020(2) 0.0030(16) 0.0031(16) 0.0097(17)
C12 0.030(2) 0.027(2) 0.026(2) 0.0137(18) 0.0134(17) 0.0178(18)
C13 0.030(2) 0.030(2) 0.031(2) 0.0142(18) 0.0117(18) 0.0208(19)
C14 0.022(2) 0.043(2) 0.036(2) 0.0182(19) 0.0107(18) 0.024(2)
C15 0.018(2) 0.042(2) 0.027(2) 0.0085(19) 0.0077(17) 0.016(2)
C16 0.021(2) 0.027(2) 0.021(2) 0.0018(17) 0.0072(16) 0.0096(17)
C17 0.025(2) 0.0216(19) 0.018(2) 0.0086(17) 0.0084(16) 0.0099(16)
C18 0.025(2) 0.0234(19) 0.028(2) 0.0102(17) 0.0132(17) 0.0159(18)
C19 0.026(2) 0.035(2) 0.027(2) 0.0054(18) 0.0130(18) 0.0112(19)
C20 0.051(3) 0.050(3) 0.031(2) 0.025(2) 0.010(2) 0.024(2)
C21 0.038(3) 0.036(2) 0.027(2) -0.001(2) 0.0063(19) 0.013(2)
C22 0.024(3) 0.065(3) 0.092(4) 0.013(2) 0.011(2) 0.055(3)
C23 0.050(3) 0.041(2) 0.032(2) 0.023(2) 0.022(2) 0.020(2)
C24 0.055(3) 0.028(2) 0.038(3) 0.005(2) 0.009(2) 0.009(2)
C25 0.055(3) 0.044(3) 0.031(3) 0.031(2) 0.012(2) 0.010(2)
C26 0.030(2) 0.033(2) 0.046(3) 0.0136(19) 0.0057(19) 0.022(2)

loop_
_atom_type_symbol
_atom_type_description
_atom_type_scat_dispersion_real
_atom_type_scat_dispersion_imag
_atom_type_scat_source
C C 0.0033 0.0016 'International Tables Vol C Tables 4.2.6.8 and 6.1.1.4'
H H 0.0000 0.0000 'International Tables Vol C Tables 4.2.6.8 and 6.1.1.4'
N N 0.0061 0.0033 'International Tables Vol C Tables 4.2.6.8 and 6.1.1.4'
O O 0.0106 0.0060 'International Tables Vol C Tables 4.2.6.8 and 6.1.1.4'
S S 0.1246 0.1234 'International Tables Vol C Tables 4.2.6.8 and 6.1.1.4'
Cl Cl 0.1484 0.1585 'International Tables Vol C Tables 4.2.6.8 and 6.1.1.4'
Ru Ru -1.2594 0.8363 'International Tables Vol C Tables 4.2.6.8 and 6.1.1.4'

loop_
_geom_angle_atom_site_label_1
_geom_angle_atom_site_label_2
_geom_angle_atom_site_label_3
_geom_angle
_geom_angle_publ_flag
N3 Ru1 N4 82.90(11) y
N3 Ru1 N1 163.45(10) y
N4 Ru1 N1 80.55(10) y
N3 Ru1 N2 82.12(10) y
N4 Ru1 N2 80.75(10) y
N1 Ru1 N2 95.40(10) y
N3 Ru1 S1 89.39(8) y
N4 Ru1 S1 98.48(8) y
N1 Ru1 S1 92.81(7) y
N2 Ru1 S1 171.51(8) y
N3 Ru1 Cl1 101.71(8) y
N4 Ru1 Cl1 171.41(8) y
N1 Ru1 Cl1 94.73(7) y
N2 Ru1 Cl1 92.62(7) y
S1 Ru1 Cl1 88.87(3) y
S2 Ru2 S4 91.39(4) y
S2 Ru2 S3 95.66(4) y
S4 Ru2 S3 93.37(4) y
S2 Ru2 Cl3 86.94(3) y
S4 Ru2 Cl3 93.32(3) y
S3 Ru2 Cl3 172.76(3) y
S2 Ru2 Cl2 173.93(4) y
S4 Ru2 Cl2 87.57(3) y
S3 Ru2 Cl2 90.37(4) y
Cl3 Ru2 Cl2 87.15(3) y
S2 Ru2 Cl4 91.61(4) y
S4 Ru2 Cl4 176.96(3) y
S3 Ru2 Cl4 85.81(3) y
Cl3 Ru2 Cl4 87.37(3) y
Cl2 Ru2 Cl4 89.51(3) y
O1 S1 C19 106.78(15) ?
O1 S1 C20 104.51(17) ?
C19 S1 C20 99.28(19) ?
O1 S1 Ru1 118.17(10) ?
C19 S1 Ru1 113.86(13) ?
C20 S1 Ru1 112.22(14) ?
O2 S2 C22 106.60(19) ?
O2 S2 C21 105.86(16) ?
C22 S2 C21 97.8(2) ?
O2 S2 Ru2 119.96(12) ?
C22 S2 Ru2 111.67(14) ?
C21 S2 Ru2 112.47(13) ?
O3 S3 C23 106.77(17) ?
O3 S3 C24 106.23(19) ?
C23 S3 C24 97.19(19) ?
O3 S3 Ru2 119.97(11) ?
C23 S3 Ru2 113.30(15) ?
C24 S3 Ru2 110.79(14) ?
O4 S4 C26 105.20(17) ?
O4 S4 C25 106.55(18) ?
C26 S4 C25 98.76(19) ?
O4 S4 Ru2 118.54(11) ?
C26 S4 Ru2 114.13(13) ?
C25 S4 Ru2 111.56(14) ?
C1 N1 C5 118.2(3) ?
C1 N1 Ru1 129.5(2) ?
C5 N1 Ru1 112.3(2) ?
C7 N2 C11 118.2(3) ?
C7 N2 Ru1 124.9(2) ?
C11 N2 Ru1 114.5(2) ?
C13 N3 C17 118.3(3) ?
C13 N3 Ru1 128.8(2) ?
C17 N3 Ru1 112.3(2) ?
C6 N4 C18 113.8(2) ?
C6 N4 C12 108.2(3) ?
C18 N4 C12 111.3(2) ?
C6 N4 Ru1 105.68(18) ?
C18 N4 Ru1 106.7(2) ?
C12 N4 Ru1 111.10(19) ?
N1 C1 C2 123.0(3) ?
N1 C1 H1 118.5 ?
C2 C1 H1 118.5 ?
C3 C2 C1 118.4(3) ?
C3 C2 H2 120.8 ?
C1 C2 H2 120.8 ?
C2 C3 C4 119.6(3) ?
C2 C3 H3 120.2 ?
C4 C3 H3 120.2 ?
C5 C4 C3 119.8(3) ?
C5 C4 H4 120.1 ?
C3 C4 H4 120.1 ?
N1 C5 C4 121.1(3) ?
N1 C5 C6 115.5(3) ?
C4 C5 C6 123.3(3) ?
N4 C6 C5 108.1(3) ?
N4 C6 H6A 110.1 ?
C5 C6 H6A 110.1 ?
N4 C6 H6B 110.1 ?
C5 C6 H6B 110.1 ?
H6A C6 H6B 108.4 ?
N2 C7 C8 122.8(3) ?
N2 C7 H7 118.6 ?
C8 C7 H7 118.6 ?
C9 C8 C7 118.7(3) ?
C9 C8 H8 120.7 ?
C7 C8 H8 120.7 ?
C8 C9 C10 119.3(3) ?
C8 C9 H9 120.4 ?
C10 C9 H9 120.4 ?
C11 C10 C9 119.1(3) ?
C11 C10 H10 120.4 ?
C9 C10 H10 120.4 ?
N2 C11 C10 121.8(3) ?
N2 C11 C12 115.4(3) ?
C10 C11 C12 122.7(3) ?
C11 C12 N4 111.2(3) ?
C11 C12 H12A 109.4 ?
N4 C12 H12A 109.4 ?
C11 C12 H12B 109.4 ?
N4 C12 H12B 109.4 ?
H12A C12 H12B 108.0 ?
N3 C13 C14 122.6(3) ?
N3 C13 H13 118.7 ?
C14 C13 H13 118.7 ?
C15 C14 C13 118.9(3) ?
C15 C14 H14 120.6 ?
C13 C14 H14 120.6 ?
C14 C15 C16 119.3(3) ?
C14 C15 H15 120.4 ?
C16 C15 H15 120.4 ?
C17 C16 C15 119.5(3) ?
C17 C16 H16 120.3 ?
C15 C16 H16 120.3 ?
N3 C17 C16 121.4(3) ?
N3 C17 C18 115.9(3) ?
C16 C17 C18 122.7(3) ?
N4 C18 C17 110.1(3) ?
N4 C18 H18A 109.6 ?
C17 C18 H18A 109.6 ?
N4 C18 H18B 109.6 ?
C17 C18 H18B 109.6 ?
H18A C18 H18B 108.2 ?
S1 C19 H19A 109.5 ?
S1 C19 H19B 109.5 ?
H19A C19 H19B 109.5 ?
S1 C19 H19C 109.5 ?
H19A C19 H19C 109.5 ?
H19B C19 H19C 109.5 ?
S1 C20 H20A 109.5 ?
S1 C20 H20B 109.5 ?
H20A C20 H20B 109.5 ?
S1 C20 H20C 109.5 ?
H20A C20 H20C 109.5 ?
H20B C20 H20C 109.5 ?
S2 C21 H21A 109.5 ?
S2 C21 H21B 109.5 ?
H21A C21 H21B 109.5 ?
S2 C21 H21C 109.5 ?
H21A C21 H21C 109.5 ?
H21B C21 H21C 109.5 ?
S2 C22 H22A 109.5 ?
S2 C22 H22B 109.5 ?
H22A C22 H22B 109.5 ?
S2 C22 H22C 109.5 ?
H22A C22 H22C 109.5 ?
H22B C22 H22C 109.5 ?
S3 C23 H23A 109.5 ?
S3 C23 H23B 109.5 ?
H23A C23 H23B 109.5 ?
S3 C23 H23C 109.5 ?
H23A C23 H23C 109.5 ?
H23B C23 H23C 109.5 ?
S3 C24 H24A 109.5 ?
S3 C24 H24B 109.5 ?
H24A C24 H24B 109.5 ?
S3 C24 H24C 109.5 ?
H24A C24 H24C 109.5 ?
H24B C24 H24C 109.5 ?
S4 C25 H25A 109.5 ?
S4 C25 H25B 109.5 ?
H25A C25 H25B 109.5 ?
S4 C25 H25C 109.5 ?
H25A C25 H25C 109.5 ?
H25B C25 H25C 109.5 ?
S4 C26 H26A 109.5 ?
S4 C26 H26B 109.5 ?
H26A C26 H26B 109.5 ?
S4 C26 H26C 109.5 ?
H26A C26 H26C 109.5 ?
H26B C26 H26C 109.5 ?

loop_
_geom_bond_atom_site_label_1
_geom_bond_atom_site_label_2
_geom_bond_site_symmetry_2
_geom_bond_distance
_geom_bond_publ_flag
Ru1 N3 . 2.060(3) y
Ru1 N4 . 2.070(3) y
Ru1 N1 . 2.078(3) y
Ru1 N2 . 2.106(3) y
Ru1 S1 . 2.2385(10) y
Ru1 Cl1 . 2.4321(9) y
Ru2 S2 . 2.2643(10) y
Ru2 S4 . 2.2668(9) y
Ru2 S3 . 2.2707(11) y
Ru2 Cl3 . 2.4307(11) y
Ru2 Cl2 . 2.4341(9) y
Ru2 Cl4 . 2.4503(10) y
S1 O1 . 1.480(2) ?
S1 C19 . 1.784(3) ?
S1 C20 . 1.784(4) ?
S2 O2 . 1.472(2) ?
S2 C22 . 1.783(4) ?
S2 C21 . 1.784(4) ?
S3 O3 . 1.474(3) ?
S3 C23 . 1.786(4) ?
S3 C24 . 1.791(4) ?
S4 O4 . 1.478(2) ?
S4 C26 . 1.780(4) ?
S4 C25 . 1.780(4) ?
N1 C1 . 1.336(4) ?
N1 C5 . 1.366(4) ?
N2 C7 . 1.338(4) ?
N2 C11 . 1.355(4) ?
N3 C13 . 1.344(4) ?
N3 C17 . 1.365(4) ?
N4 C6 . 1.497(4) ?
N4 C18 . 1.497(4) ?
N4 C12 . 1.503(4) ?
C1 C2 . 1.377(5) ?
C1 H1 . 0.9500 ?
C2 C3 . 1.370(5) ?
C2 H2 . 0.9500 ?
C3 C4 . 1.375(5) ?
C3 H3 . 0.9500 ?
C4 C5 . 1.366(5) ?
C4 H4 . 0.9500 ?
C5 C6 . 1.514(5) ?
C6 H6A . 0.9900 ?
C6 H6B . 0.9900 ?
C7 C8 . 1.382(5) ?
C7 H7 . 0.9500 ?
C8 C9 . 1.378(5) ?
C8 H8 . 0.9500 ?
C9 C10 . 1.382(5) ?
C9 H9 . 0.9500 ?
C10 C11 . 1.382(5) ?
C10 H10 . 0.9500 ?
C11 C12 . 1.493(5) ?
C12 H12A . 0.9900 ?
C12 H12B . 0.9900 ?
C13 C14 . 1.379(5) ?
C13 H13 . 0.9500 ?
C14 C15 . 1.372(5) ?
C14 H14 . 0.9500 ?
C15 C16 . 1.388(5) ?
C15 H15 . 0.9500 ?
C16 C17 . 1.373(5) ?
C16 H16 . 0.9500 ?
C17 C18 . 1.507(5) ?
C18 H18A . 0.9900 ?
C18 H18B . 0.9900 ?
C19 H19A . 0.9800 ?
C19 H19B . 0.9800 ?
C19 H19C . 0.9800 ?
C20 H20A . 0.9800 ?
C20 H20B . 0.9800 ?
C20 H20C . 0.9800 ?
C21 H21A . 0.9800 ?
C21 H21B . 0.9800 ?
C21 H21C . 0.9800 ?
C22 H22A . 0.9800 ?
C22 H22B . 0.9800 ?
C22 H22C . 0.9800 ?
C23 H23A . 0.9800 ?
C23 H23B . 0.9800 ?
C23 H23C . 0.9800 ?
C24 H24A . 0.9800 ?
C24 H24B . 0.9800 ?
C24 H24C . 0.9800 ?
C25 H25A . 0.9800 ?
C25 H25B . 0.9800 ?
C25 H25C . 0.9800 ?
C26 H26A . 0.9800 ?
C26 H26B . 0.9800 ?
C26 H26C . 0.9800 ?
